data_4100703
loop_
_publ_author_name
'Emmanuel Terazzi'
'Stephane Torelli'
'Jean-Pierre Rivera'
'Jean-Marc Benech'
'Gerald Bernardinelli'
'Cyril Bourgogne'
'Bertrand Donnio'
'Daniel Guillon'
'Daniel Imbert'
'Jean-Claude Bunzli'
'Andre Pinto'
'Damien Jeannerat'
'Claude Piguet'

_publ_section_title
;
Molecular Control of Macroscopic Cubic, Columnar and Lamellar
Organizations in Luminescent Lanthanide-containing Thermotropic
Liquid Crystals.
;
_journal_name_full 'Journal of the American Chemical Society'
_journal_paper_doi 10.1021/ja0446101
_journal_year 2005
_chemical_formula_sum 'C27 H37 Sm'
_chemical_formula_weight 511.92
_space_group_IT_number 33
_symmetry_cell_setting orthorhombic
_symmetry_space_group_name_Hall 'P 2c -2n'
_symmetry_space_group_name_H-M 'P n a 21'
_cell_angle_alpha 90.00
_cell_angle_beta 90.00
_cell_angle_gamma 90.00
_cell_formula_units_Z 4
_cell_length_a 15.9095(15)
_cell_length_b 9.9404(9)
_cell_length_c 15.1263(14)
_cell_measurement_temperature 163(2)
_cell_volume 2392.2(4)
_diffrn_ambient_temperature 163(2)
_exptl_crystal_density_diffrn 1.421
_cod_depositor_comments
;
The following automatic conversions were performed:
'_symmetry_cell_setting' value 'Orthorhombic' changed to 'orthorhombic'
according to '/home/saulius/struct/CIF-dictionaries/cif_core.dic'
dictionary named 'cif_core.dic' version 2.4.1 from 2010-06-29.

Automatic conversion script
Id: cif_fix_enum 1527 2010-12-29 10:47:43Z saulius 
;
_cod_database_code 4100703

loop_
_symmetry_equiv_pos_as_xyz
'x, y, z'
'-x, -y, z+1/2'
'x+1/2, -y+1/2, z'
'-x+1/2, y+1/2, z+1/2'

loop_
_atom_site_label
_atom_site_type_symbol
_atom_site_fract_x
_atom_site_fract_y
_atom_site_fract_z
_atom_site_U_iso_or_equiv
_atom_site_adp_type
_atom_site_occupancy
_atom_site_symmetry_multiplicity
_atom_site_calc_flag
_atom_site_refinement_flags
_atom_site_disorder_assembly
_atom_site_disorder_group
Sm1 Sm 0.224485(7) 0.473061(12) 0.69536(2) 0.01737(5) Uani 1 1 d . . .
C1 C 0.1229(2) 0.3358(3) 0.5790(2) 0.0263(7) Uani 1 1 d . . .
C2 C 0.06803(19) 0.4155(4) 0.6302(2) 0.0260(7) Uani 1 1 d . . .
C3 C 0.0674(2) 0.3638(4) 0.7178(2) 0.0255(8) Uani 1 1 d . . .
C4 C 0.1247(2) 0.2538(3) 0.7203(2) 0.0266(8) Uani 1 1 d . . .
C5 C 0.1589(2) 0.2379(3) 0.6340(2) 0.0289(7) Uani 1 1 d . . .
C6 C 0.1307(2) 0.3438(4) 0.4788(2) 0.0365(8) Uani 1 1 d . . .
H6A H 0.0993 0.4218 0.4571 0.055 Uiso 1 1 calc R . .
H6B H 0.1079 0.2615 0.4523 0.055 Uiso 1 1 calc R . .
H6C H 0.1901 0.3531 0.4625 0.055 Uiso 1 1 calc R . .
C7 C 0.0134(2) 0.5284(4) 0.5988(3) 0.0339(8) Uani 1 1 d . . .
H7A H -0.0178 0.5659 0.6489 0.051 Uiso 1 1 calc R . .
H7B H -0.0263 0.4945 0.5545 0.051 Uiso 1 1 calc R . .
H7C H 0.0485 0.5987 0.5723 0.051 Uiso 1 1 calc R . .
C8 C 0.0042(2) 0.4040(5) 0.7863(3) 0.0404(9) Uani 1 1 d . . .
H8A H -0.0260 0.4842 0.7662 0.061 Uiso 1 1 calc R . .
H8B H 0.0331 0.4237 0.8420 0.061 Uiso 1 1 calc R . .
H8C H -0.0357 0.3302 0.7953 0.061 Uiso 1 1 calc R . .
C9 C 0.1390(3) 0.1558(4) 0.7945(3) 0.0432(10) Uani 1 1 d . . .
H9A H 0.1095 0.1869 0.8476 0.065 Uiso 1 1 calc R . .
H9B H 0.1994 0.1494 0.8070 0.065 Uiso 1 1 calc R . .
H9C H 0.1176 0.0670 0.7775 0.065 Uiso 1 1 calc R . .
C10 C 0.2176(3) 0.1268(4) 0.6070(3) 0.0441(10) Uani 1 1 d . . .
H10A H 0.2329 0.0735 0.6591 0.066 Uiso 1 1 calc R . .
H10B H 0.2684 0.1656 0.5807 0.066 Uiso 1 1 calc R . .
H10C H 0.1897 0.0688 0.5636 0.066 Uiso 1 1 calc R . .
C11 C 0.3440(2) 0.5823(4) 0.8027(2) 0.0195(7) Uani 1 1 d . . .
C12 C 0.2880(2) 0.6878(3) 0.7854(2) 0.0234(6) Uani 1 1 d . . .
C13 C 0.2091(2) 0.6548(5) 0.8257(3) 0.0244(9) Uani 1 1 d . . .
C14 C 0.2193(2) 0.5296(4) 0.8691(2) 0.0243(8) Uani 1 1 d . . .
C15 C 0.3026(3) 0.4831(4) 0.8529(2) 0.0220(7) Uani 1 1 d . . .
C16 C 0.4375(2) 0.5792(5) 0.7820(2) 0.0361(8) Uani 1 1 d . . .
H16A H 0.4611 0.4927 0.8009 0.054 Uiso 1 1 calc R . .
H16B H 0.4657 0.6524 0.8137 0.054 Uiso 1 1 calc R . .
H16C H 0.4459 0.5904 0.7183 0.054 Uiso 1 1 calc R . .
C17 C 0.3073(3) 0.8219(4) 0.7448(2) 0.0386(9) Uani 1 1 d . . .
H17A H 0.2557 0.8755 0.7414 0.058 Uiso 1 1 calc R . .
H17B H 0.3301 0.8088 0.6853 0.058 Uiso 1 1 calc R . .
H17C H 0.3487 0.8692 0.7814 0.058 Uiso 1 1 calc R . .
C18 C 0.1337(2) 0.7431(4) 0.8274(3) 0.0391(9) Uani 1 1 d . . .
H18A H 0.1442 0.8234 0.7915 0.059 Uiso 1 1 calc R . .
H18B H 0.1217 0.7700 0.8885 0.059 Uiso 1 1 calc R . .
H18C H 0.0853 0.6941 0.8034 0.059 Uiso 1 1 calc R . .
C19 C 0.1586(2) 0.4625(4) 0.9318(2) 0.0351(9) Uani 1 1 d . . .
H19A H 0.1821 0.3766 0.9517 0.053 Uiso 1 1 calc R . .
H19B H 0.1051 0.4465 0.9015 0.053 Uiso 1 1 calc R . .
H19C H 0.1491 0.5210 0.9831 0.053 Uiso 1 1 calc R . .
C20 C 0.3411(2) 0.3557(4) 0.8875(3) 0.0380(9) Uani 1 1 d . . .
H20A H 0.2987 0.3047 0.9205 0.057 Uiso 1 1 calc R . .
H20B H 0.3882 0.3778 0.9266 0.057 Uiso 1 1 calc R . .
H20C H 0.3615 0.3013 0.8379 0.057 Uiso 1 1 calc R . .
C21 C 0.2402(3) 0.6297(5) 0.5656(3) 0.0250(9) Uani 1 1 d . . .
H21A H 0.207(3) 0.593(5) 0.530(3) 0.020(11) Uiso 1 1 d . . .
H21B H 0.245(3) 0.707(5) 0.567(3) 0.024(10) Uiso 1 1 d . . .
C22 C 0.3247(2) 0.5717(5) 0.5559(2) 0.0257(8) Uani 1 1 d . . .
C23 C 0.3368(3) 0.4318(4) 0.5541(2) 0.0308(8) Uani 1 1 d . . .
C24 C 0.4177(3) 0.3757(4) 0.5544(3) 0.0371(8) Uani 1 1 d . . .
C25 C 0.4876(3) 0.4567(5) 0.5560(3) 0.0430(10) Uani 1 1 d . . .
C26 C 0.4775(2) 0.5929(4) 0.5582(2) 0.0333(8) Uani 1 1 d . . .
C27 C 0.3981(2) 0.6520(4) 0.5602(2) 0.0288(7) Uani 1 1 d . . .
H23 H 0.292(3) 0.373(5) 0.545(3) 0.032(11) Uiso 1 1 d . . .
H24 H 0.420(3) 0.292(5) 0.550(3) 0.044(12) Uiso 1 1 d . . .
H25 H 0.535(3) 0.434(5) 0.563(3) 0.047(13) Uiso 1 1 d . . .
H26 H 0.518(2) 0.637(4) 0.564(2) 0.016(9) Uiso 1 1 d . . .
H27 H 0.395(3) 0.739(5) 0.565(3) 0.055(14) Uiso 1 1 d . . .

loop_
_atom_site_aniso_label
_atom_site_aniso_U_11
_atom_site_aniso_U_22
_atom_site_aniso_U_33
_atom_site_aniso_U_23
_atom_site_aniso_U_13
_atom_site_aniso_U_12
Sm1 0.01851(7) 0.01766(7) 0.01594(7) 0.00083(13) -0.00084(11) 0.00017(4)
C1 0.0308(17) 0.0258(17) 0.0222(15) -0.0056(13) -0.0062(13) -0.0051(14)
C2 0.0201(16) 0.0307(17) 0.0272(17) -0.0028(15) -0.0075(13) -0.0033(14)
C3 0.0235(14) 0.0309(16) 0.022(2) -0.0026(12) -0.0032(11) -0.0077(13)
C4 0.0289(16) 0.0229(15) 0.028(2) 0.0008(12) -0.0052(13) -0.0087(13)
C5 0.0320(19) 0.0218(16) 0.0328(19) -0.0085(15) -0.0047(15) -0.0027(14)
C6 0.044(2) 0.044(2) 0.0210(16) -0.0105(15) -0.0060(15) 0.0001(17)
C7 0.0228(17) 0.039(2) 0.040(2) -0.0012(16) -0.0101(15) 0.0056(15)
C8 0.0243(18) 0.060(3) 0.037(2) -0.0059(19) 0.0039(15) -0.0115(17)
C9 0.053(2) 0.031(2) 0.045(2) 0.0127(18) -0.0127(19) -0.0132(18)
C10 0.044(2) 0.0266(19) 0.061(3) -0.011(2) -0.0045(19) 0.0081(16)
C11 0.0216(16) 0.0279(17) 0.0091(16) -0.0017(15) 0.0010(13) -0.0062(14)
C12 0.0298(16) 0.0219(16) 0.0187(14) -0.0029(13) 0.0005(13) -0.0036(13)
C13 0.0214(17) 0.029(2) 0.0228(18) -0.0042(15) -0.0020(16) 0.0036(17)
C14 0.0247(18) 0.029(2) 0.0188(17) -0.0012(14) 0.0040(12) -0.0058(14)
C15 0.0255(17) 0.0232(18) 0.0172(16) 0.0040(14) -0.0021(14) -0.0032(15)
C16 0.0178(15) 0.059(3) 0.0314(19) 0.0018(18) -0.0006(15) -0.0057(16)
C17 0.062(2) 0.0226(17) 0.0313(19) -0.0006(15) 0.0051(17) -0.0117(17)
C18 0.041(2) 0.041(2) 0.0354(19) -0.0143(17) 0.0006(16) 0.0146(17)
C19 0.0336(19) 0.052(2) 0.0194(16) 0.0007(15) 0.0047(14) -0.0188(17)
C20 0.042(2) 0.036(2) 0.0355(19) 0.0091(17) -0.0085(16) 0.0037(17)
C21 0.026(2) 0.024(2) 0.0245(19) 0.0022(16) -0.0017(17) 0.0018(18)
C22 0.033(2) 0.038(2) 0.0061(16) 0.0018(16) 0.0010(14) 0.0048(17)
C23 0.038(2) 0.0304(19) 0.0245(18) -0.0006(16) 0.0056(16) 0.0049(18)
C24 0.041(2) 0.035(2) 0.0349(19) -0.0011(17) 0.0095(16) 0.0115(18)
C25 0.030(2) 0.064(3) 0.035(2) -0.0100(19) 0.0050(17) 0.0151(19)
C26 0.0228(17) 0.047(2) 0.0306(18) -0.0009(16) 0.0073(15) -0.0022(17)
C27 0.0349(18) 0.033(2) 0.0189(16) 0.0064(14) 0.0054(13) 0.0013(15)

loop_
_geom_bond_atom_site_label_1
_geom_bond_atom_site_label_2
_geom_bond_distance
_geom_bond_site_symmetry_2
_geom_bond_publ_flag
Sm1 C21 2.518(4) . ?
Sm1 C13 2.686(4) . ?
Sm1 C14 2.689(4) . ?
Sm1 C15 2.689(3) . ?
Sm1 C5 2.723(3) . ?
Sm1 C4 2.723(3) . ?
Sm1 C11 2.725(3) . ?
Sm1 C12 2.726(3) . ?
Sm1 C2 2.738(3) . ?
Sm1 C3 2.746(3) . ?
Sm1 C1 2.752(3) . ?
Sm1 C23 2.816(4) . ?
Sm1 C22 2.820(4) . ?
Sm1 Cnt1 2.457 . ?
Sm1 Cnt2 2.420 . ?
C1 C5 1.402(5) . ?
C1 C2 1.411(5) . ?
C1 C6 1.523(5) . ?
C2 C3 1.422(5) . ?
C2 C7 1.497(5) . ?
C3 C4 1.424(5) . ?
C3 C8 1.497(5) . ?
C4 C5 1.423(5) . ?
C4 C9 1.504(5) . ?
C5 C10 1.503(5) . ?
C11 C12 1.400(5) . ?
C11 C15 1.408(5) . ?
C11 C16 1.520(5) . ?
C12 C13 1.434(5) . ?
C12 C17 1.500(5) . ?
C13 C14 1.416(6) . ?
C13 C18 1.487(5) . ?
C14 C15 1.426(5) . ?
C14 C19 1.509(5) . ?
C15 C20 1.501(5) . ?
C21 C22 1.470(6) . ?
C22 C23 1.404(6) . ?
C22 C27 1.416(6) . ?
C23 C24 1.403(6) . ?
C24 C25 1.374(6) . ?
C25 C26 1.364(6) . ?
C26 C27 1.392(5) . ?
